data_7024610
loop_
_publ_author_name
'Ma, Yu'
'Wen, Yan-Qing'
'Zhang, Jian-Yong'
'Gao, En-Qing'
'Liu, Cai-Ming'

_publ_section_title
;
 Structures and magnetism of azide- and carboxylate-bridged metal(II)
 systems derived from 1,2-bis(N-carboxymethyl-4-pyridinio)ethane.
;
_journal_issue 7
_journal_name_full 'Dalton transactions (Cambridge, England : 2003)'
_journal_page_first 1846
_journal_page_last 1854
_journal_paper_doi 10.1039/b919096a
_journal_volume 39
_journal_year 2010
_chemical_formula_sum 'C16 H20 Cu3 N20 O6'
_chemical_formula_weight 779.14
_chemical_name_systematic
;
?
;
_space_group_IT_number 14
_symmetry_cell_setting monoclinic
_symmetry_space_group_name_Hall '-P 2yn'
_symmetry_space_group_name_H-M 'P 1 21/n 1'
_atom_sites_solution_hydrogens geom
_atom_sites_solution_primary direct
_atom_sites_solution_secondary difmap
_audit_creation_method SHELXL-97
_cell_angle_alpha 90.00
_cell_angle_beta 92.278(2)
_cell_angle_gamma 90.00
_cell_formula_units_Z 2
_cell_length_a 5.50210(10)
_cell_length_b 20.1449(6)
_cell_length_c 13.0034(3)
_cell_measurement_reflns_used 5088
_cell_measurement_temperature 296(2)
_cell_measurement_theta_max 28.04
_cell_measurement_theta_min 2.56
_cell_volume 1440.15(6)
_computing_cell_refinement 'Bruker SMART'
_computing_data_collection 'Bruker SMART'
_computing_data_reduction 'Bruker SHELXTL'
_computing_molecular_graphics 'Bruker SHELXTL'
_computing_publication_material 'Bruker SHELXTL'
_computing_structure_refinement 'Bruker SHELXTL'
_computing_structure_solution 'Bruker SHELXTL'
_diffrn_ambient_temperature 296(2)
_diffrn_measured_fraction_theta_full 0.991
_diffrn_measured_fraction_theta_max 0.991
_diffrn_measurement_device_type 'CCD area detector'
_diffrn_measurement_method 'phi and omega scans'
_diffrn_radiation_monochromator graphite
_diffrn_radiation_source 'fine-focus sealed tube'
_diffrn_radiation_type MoK\a
_diffrn_radiation_wavelength 0.71073
_diffrn_reflns_av_R_equivalents 0.0366
_diffrn_reflns_av_sigmaI/netI 0.0382
_diffrn_reflns_limit_h_max 7
_diffrn_reflns_limit_h_min -7
_diffrn_reflns_limit_k_max 24
_diffrn_reflns_limit_k_min -26
_diffrn_reflns_limit_l_max 17
_diffrn_reflns_limit_l_min -17
_diffrn_reflns_number 15286
_diffrn_reflns_theta_full 28.41
_diffrn_reflns_theta_max 28.41
_diffrn_reflns_theta_min 1.87
_diffrn_standards_decay_% 2.5
_exptl_absorpt_coefficient_mu 2.267
_exptl_absorpt_correction_T_max 0.8050
_exptl_absorpt_correction_T_min 0.5496
_exptl_absorpt_correction_type multi-scan
_exptl_absorpt_process_details SADABS
_exptl_crystal_colour yellow
_exptl_crystal_density_diffrn 1.797
_exptl_crystal_density_method 'not measured'
_exptl_crystal_description patch
_exptl_crystal_F_000 782
_exptl_crystal_size_max 0.30
_exptl_crystal_size_mid 0.20
_exptl_crystal_size_min 0.10
_refine_diff_density_max 0.588
_refine_diff_density_min -0.565
_refine_diff_density_rms 0.084
_refine_ls_extinction_method none
_refine_ls_goodness_of_fit_ref 1.078
_refine_ls_hydrogen_treatment constr
_refine_ls_matrix_type full
_refine_ls_number_parameters 205
_refine_ls_number_reflns 3595
_refine_ls_number_restraints 0
_refine_ls_restrained_S_all 1.078
_refine_ls_R_factor_all 0.0580
_refine_ls_R_factor_gt 0.0365
_refine_ls_shift/su_max 0.000
_refine_ls_shift/su_mean 0.000
_refine_ls_structure_factor_coef Fsqd
_refine_ls_weighting_details 'calc w=1/[\s^2^(Fo^2^)+(0.0402P)^2^+0.9961P] where P=(Fo^2^+2Fc^2^)/3'
_refine_ls_weighting_scheme calc
_refine_ls_wR_factor_gt 0.0858
_refine_ls_wR_factor_ref 0.0942
_reflns_number_gt 2719
_reflns_number_total 3595
_reflns_threshold_expression >2sigma(I)
_cod_data_source_file b919096a.txt
_cod_data_source_block 4
_cod_depositor_comments
;
The following automatic conversions were performed:

'_symmetry_cell_setting' value 'Monoclinic' changed to 'monoclinic'
according to /home/saulius/struct/CIF-dictionaries/cif_core.dic
dictionary named 'cif_core.dic' version 2.4.2 from 2011-04-26.

Automatic conversion script
Id: cif_fix_values 1891 2012-01-12 08:04:46Z andrius 
;
_cod_original_sg_symbol_H-M 'P2(1)/n '
_cod_database_code 7024610

loop_
_symmetry_equiv_pos_as_xyz
'x, y, z'
'-x+1/2, y+1/2, -z+1/2'
'-x, -y, -z'
'x-1/2, -y-1/2, z-1/2'

loop_
_atom_site_label
_atom_site_type_symbol
_atom_site_fract_x
_atom_site_fract_y
_atom_site_fract_z
_atom_site_U_iso_or_equiv
_atom_site_adp_type
_atom_site_occupancy
_atom_site_symmetry_multiplicity
_atom_site_calc_flag
_atom_site_refinement_flags
Cu1 Cu 0.54345(6) 0.061684(17) 0.59060(3) 0.02766(11) Uani 1 1 d .
Cu2 Cu 1.0000 0.0000 0.5000 0.02742(13) Uani 1 2 d S
C1 C 0.2873(5) 0.16802(15) 0.5185(2) 0.0314(6) Uani 1 1 d .
C2 C 0.0677(6) 0.20217(14) 0.4681(3) 0.0384(7) Uani 1 1 d .
H2A H 0.0611 0.1923 0.3950 0.046 Uiso 1 1 calc R
H2B H -0.0790 0.1847 0.4971 0.046 Uiso 1 1 calc R
C3 C -0.0721(6) 0.30323(16) 0.5492(3) 0.0447(8) Uani 1 1 d .
H3A H -0.1809 0.2774 0.5847 0.054 Uiso 1 1 calc R
C4 C 0.2329(6) 0.31132(16) 0.4307(3) 0.0432(8) Uani 1 1 d .
H4A H 0.3331 0.2911 0.3840 0.052 Uiso 1 1 calc R
C5 C 0.2478(6) 0.37829(16) 0.4461(3) 0.0425(8) Uani 1 1 d .
H5A H 0.3591 0.4032 0.4104 0.051 Uiso 1 1 calc R
C6 C -0.0635(6) 0.36974(16) 0.5655(3) 0.0450(8) Uani 1 1 d .
H6A H -0.1677 0.3890 0.6115 0.054 Uiso 1 1 calc R
C7 C 0.0981(6) 0.40924(15) 0.5145(2) 0.0348(7) Uani 1 1 d .
C8 C 0.1042(6) 0.48299(15) 0.5304(3) 0.0414(8) Uani 1 1 d .
H8A H 0.2582 0.5004 0.5085 0.050 Uiso 1 1 calc R
H8B H 0.0918 0.4927 0.6030 0.050 Uiso 1 1 calc R
N1 N 0.4431(5) 0.07225(16) 0.7304(2) 0.0485(7) Uani 1 1 d .
N2 N 0.3106(5) 0.11561(16) 0.7531(2) 0.0520(8) Uani 1 1 d .
N3 N 0.1838(9) 0.1565(2) 0.7797(4) 0.0972(15) Uani 1 1 d .
N4 N 0.8419(4) 0.01257(14) 0.63195(18) 0.0344(6) Uani 1 1 d .
N5 N 0.8948(4) -0.00619(13) 0.7180(2) 0.0338(6) Uani 1 1 d .
N6 N 0.9413(6) -0.02247(19) 0.7996(2) 0.0600(9) Uani 1 1 d .
N7 N 0.6970(4) 0.04661(12) 0.45225(17) 0.0287(5) Uani 1 1 d .
N8 N 0.6563(5) 0.08248(13) 0.3787(2) 0.0351(6) Uani 1 1 d .
N9 N 0.6098(7) 0.11532(19) 0.3110(3) 0.0702(10) Uani 1 1 d .
N10 N 0.0747(4) 0.27427(12) 0.4824(2) 0.0340(6) Uani 1 1 d .
O1 O 0.2610(3) 0.10552(9) 0.52623(16) 0.0332(5) Uani 1 1 d .
O2 O 0.4683(4) 0.19918(11) 0.5468(2) 0.0485(6) Uani 1 1 d .
O3 O 0.5000(12) 0.2951(3) 0.7158(4) 0.186(3) Uani 1 1 d .

loop_
_atom_site_aniso_label
_atom_site_aniso_U_11
_atom_site_aniso_U_22
_atom_site_aniso_U_33
_atom_site_aniso_U_23
_atom_site_aniso_U_13
_atom_site_aniso_U_12
Cu1 0.02311(17) 0.0290(2) 0.03118(19) 0.00053(15) 0.00474(13) 0.00423(14)
Cu2 0.0189(2) 0.0388(3) 0.0248(2) 0.0025(2) 0.00258(17) 0.0066(2)
C1 0.0275(14) 0.0297(16) 0.0374(16) 0.0016(12) 0.0049(12) 0.0029(12)
C2 0.0352(16) 0.0235(15) 0.056(2) -0.0018(14) -0.0038(14) 0.0024(13)
C3 0.0417(18) 0.0359(18) 0.058(2) 0.0077(16) 0.0154(16) 0.0022(15)
C4 0.0448(19) 0.0368(18) 0.0490(19) 0.0044(15) 0.0140(15) 0.0088(15)
C5 0.0446(18) 0.0304(17) 0.053(2) 0.0088(15) 0.0119(15) 0.0028(15)
C6 0.051(2) 0.0356(18) 0.049(2) -0.0037(15) 0.0134(16) 0.0071(16)
C7 0.0352(16) 0.0273(16) 0.0411(17) 0.0020(13) -0.0112(13) 0.0047(13)
C8 0.0424(18) 0.0299(17) 0.051(2) -0.0031(14) -0.0114(15) 0.0049(14)
N1 0.0473(16) 0.063(2) 0.0365(15) -0.0041(14) 0.0127(13) 0.0126(15)
N2 0.0460(17) 0.064(2) 0.0478(17) -0.0095(15) 0.0189(14) 0.0038(16)
N3 0.098(3) 0.094(3) 0.103(3) -0.018(3) 0.048(3) 0.033(3)
N4 0.0281(12) 0.0515(16) 0.0239(12) 0.0033(11) 0.0050(10) 0.0107(11)
N5 0.0219(11) 0.0449(16) 0.0346(14) 0.0007(12) 0.0039(10) 0.0007(11)
N6 0.0479(18) 0.096(3) 0.0360(17) 0.0196(17) -0.0025(13) 0.0013(18)
N7 0.0226(11) 0.0371(14) 0.0265(12) 0.0057(10) 0.0030(9) 0.0058(10)
N8 0.0333(13) 0.0355(14) 0.0363(14) 0.0047(12) -0.0004(11) 0.0006(11)
N9 0.087(3) 0.072(2) 0.050(2) 0.0298(18) -0.0052(18) 0.007(2)
N10 0.0310(13) 0.0249(13) 0.0458(15) 0.0023(11) -0.0005(11) 0.0062(10)
O1 0.0266(10) 0.0231(10) 0.0500(13) 0.0007(9) 0.0029(9) 0.0032(8)
O2 0.0340(12) 0.0348(13) 0.0758(17) 0.0041(12) -0.0089(12) -0.0045(10)
O3 0.196(6) 0.213(7) 0.152(5) -0.036(5) 0.040(4) -0.013(5)

loop_
_atom_type_symbol
_atom_type_description
_atom_type_scat_dispersion_real
_atom_type_scat_dispersion_imag
_atom_type_scat_source
C C 0.0033 0.0016 'International Tables Vol C Tables 4.2.6.8 and 6.1.1.4'
H H 0.0000 0.0000 'International Tables Vol C Tables 4.2.6.8 and 6.1.1.4'
N N 0.0061 0.0033 'International Tables Vol C Tables 4.2.6.8 and 6.1.1.4'
O O 0.0106 0.0060 'International Tables Vol C Tables 4.2.6.8 and 6.1.1.4'
Cu Cu 0.3201 1.2651 'International Tables Vol C Tables 4.2.6.8 and 6.1.1.4'

loop_
_geom_angle_atom_site_label_1
_geom_angle_atom_site_label_2
_geom_angle_atom_site_label_3
_geom_angle
_geom_angle_site_symmetry_1
_geom_angle_site_symmetry_3
N1 Cu1 O1 95.83(11) . .
N1 Cu1 N4 93.71(11) . .
O1 Cu1 N4 170.29(9) . .
N1 Cu1 N7 171.72(11) . .
O1 Cu1 N7 92.28(9) . .
N4 Cu1 N7 78.25(9) . .
N1 Cu1 N7 97.59(11) . 3_656
O1 Cu1 N7 84.13(8) . 3_656
N4 Cu1 N7 92.78(9) . 3_656
N7 Cu1 N7 84.90(8) . 3_656
N1 Cu1 O2 92.08(11) . .
O1 Cu1 O2 50.76(7) . .
N4 Cu1 O2 130.78(9) . .
N7 Cu1 O2 91.74(9) . .
N7 Cu1 O2 134.66(7) 3_656 .
N4 Cu2 N4 180.000(1) 3_756 .
N4 Cu2 N7 79.50(9) 3_756 3_756
N4 Cu2 N7 100.50(9) . 3_756
N4 Cu2 N7 100.50(9) 3_756 .
N4 Cu2 N7 79.50(9) . .
N7 Cu2 N7 180.00(12) 3_756 .
N4 Cu2 O1 92.38(9) 3_756 3_656
N4 Cu2 O1 87.62(9) . 3_656
N7 Cu2 O1 96.16(8) 3_756 3_656
N7 Cu2 O1 83.84(8) . 3_656
N4 Cu2 O1 87.62(9) 3_756 1_655
N4 Cu2 O1 92.38(9) . 1_655
N7 Cu2 O1 83.84(8) 3_756 1_655
N7 Cu2 O1 96.16(8) . 1_655
O1 Cu2 O1 180.00(11) 3_656 1_655
O2 C1 O1 125.4(3) . .
O2 C1 C2 121.5(3) . .
O1 C1 C2 113.1(3) . .
N10 C2 C1 112.2(3) . .
N10 C2 H2A 109.2 . .
C1 C2 H2A 109.2 . .
N10 C2 H2B 109.2 . .
C1 C2 H2B 109.2 . .
H2A C2 H2B 107.9 . .
N10 C3 C6 120.8(3) . .
N10 C3 H3A 119.6 . .
C6 C3 H3A 119.6 . .
N10 C4 C5 120.7(3) . .
N10 C4 H4A 119.7 . .
C5 C4 H4A 119.7 . .
C4 C5 C7 120.4(3) . .
C4 C5 H5A 119.8 . .
C7 C5 H5A 119.8 . .
C3 C6 C7 120.8(3) . .
C3 C6 H6A 119.6 . .
C7 C6 H6A 119.6 . .
C6 C7 C5 117.4(3) . .
C6 C7 C8 121.0(3) . .
C5 C7 C8 121.6(3) . .
C7 C8 C8 111.1(3) . 3_566
C7 C8 H8A 109.4 . .
C8 C8 H8A 109.4 3_566 .
C7 C8 H8B 109.4 . .
C8 C8 H8B 109.4 3_566 .
H8A C8 H8B 108.0 . .
N2 N1 Cu1 121.2(3) . .
N3 N2 N1 176.8(4) . .
N5 N4 Cu2 132.0(2) . .
N5 N4 Cu1 125.27(19) . .
Cu2 N4 Cu1 102.62(11) . .
N6 N5 N4 178.3(3) . .
N8 N7 Cu2 130.77(19) . .
N8 N7 Cu1 122.49(19) . .
Cu2 N7 Cu1 99.56(10) . .
N9 N8 N7 177.5(3) . .
C3 N10 C4 120.0(3) . .
C3 N10 C2 120.0(3) . .
C4 N10 C2 120.0(3) . .
C1 O1 Cu1 113.04(19) . .
C1 O2 Cu1 70.81(17) . .

loop_
_geom_bond_atom_site_label_1
_geom_bond_atom_site_label_2
_geom_bond_distance
_geom_bond_site_symmetry_2
Cu1 N1 1.933(3) .
Cu1 O1 1.948(2) .
Cu1 N4 1.974(2) .
Cu1 N7 2.040(2) .
Cu1 N7 2.600(2) 3_656
Cu1 O2 2.855(2) .
Cu2 N4 1.970(2) 3_756
Cu2 N4 1.970(2) .
Cu2 N7 1.991(2) 3_756
Cu2 N7 1.991(2) .
Cu2 O1 2.5803(19) 3_656
Cu2 O1 2.5803(19) 1_655
C1 O2 1.221(4) .
C1 O1 1.272(3) .
C1 C2 1.517(4) .
C2 N10 1.465(4) .
C2 H2A 0.9700 .
C2 H2B 0.9700 .
C3 N10 1.342(4) .
C3 C6 1.357(5) .
C3 H3A 0.9300 .
C4 N10 1.347(4) .
C4 C5 1.366(4) .
C4 H4A 0.9300 .
C5 C7 1.385(4) .
C5 H5A 0.9300 .
C6 C7 1.382(5) .
C6 H6A 0.9300 .
C7 C8 1.500(4) .
C8 C8 1.529(6) 3_566
C8 H8A 0.9700 .
C8 H8B 0.9700 .
N1 N2 1.183(4) .
N2 N3 1.142(4) .
N4 N5 1.205(3) .
N5 N6 1.131(4) .
N7 N8 1.213(3) .
N8 N9 1.123(4) .
